data_1510056
loop_
_publ_author_name
'Salamakha, P.S.'
'Krol, J.'
'Sologub, O.L.'
'Zaplatynsky, O.V.'
'Ciach, R.'

_publ_section_title
;
 Interaction of neodymium and silicon with gold: phase diagram and
 structural chemistry of ternary compounds
;
_journal_name_full 'Journal of Alloys Compd.'
_journal_page_first 197
_journal_page_last 200
_journal_paper_doi 10.1016/S0925-8388(97)00263-6
_journal_volume 264
_journal_year 1998
_chemical_formula_sum 'Au0.2 Nd Si1.8'
_chemical_name_systematic 'Nd Si (Si0.8 Au0.2)'
_space_group_IT_number 109
_symmetry_space_group_name_Hall 'I 4bw -2'
_symmetry_space_group_name_H-M 'I 41 m d'
_cell_angle_alpha 90
_cell_angle_beta 90
_cell_angle_gamma 90
_cell_formula_units_Z 4
_cell_length_a 4.1768
_cell_length_b 4.1768
_cell_length_c 13.9893
_cell_volume 244.053
_citation_journal_id_ASTM JALCEU
_cod_data_source_file gold_10.cif
_cod_data_source_block Au0.2Nd1Si1.8
_cod_original_cell_volume 244.0525
_cod_original_formula_sum 'Au0.2 Nd1 Si1.8'
_cod_database_code 1510056

loop_
_symmetry_equiv_pos_as_xyz
x,y,z
-y,x+1/2,z+1/4
-x+1/2,-y+1/2,z+1/2
y+1/2,-x,z+3/4
-x,y,z
-y,-x+1/2,z+1/4
x+1/2,-y+1/2,z+1/2
y+1/2,x,z+3/4
x+1/2,y+1/2,z+1/2
-y+1/2,x+1,z+3/4
-x+1,-y+1,z+1
y+1,-x+1/2,z+5/4
-x+1/2,y+1/2,z+1/2
-y+1/2,-x+1,z+3/4
x+1,-y+1,z+1
y+1,x+1/2,z+5/4

loop_
_atom_site_label
_atom_site_type_symbol
_atom_site_fract_x
_atom_site_fract_y
_atom_site_fract_z
_atom_site_occupancy
_atom_site_U_iso_or_equiv
Si1 Si 0 0 0.4151 1 0.0
Si2 Si 0 0 0.5813 0.799 0.0
Nd1 Nd 0 0 0 1 0.0
Au1 Au 0 0 0.5813 0.201 0.0
